data_4316327
loop_
_publ_author_name
'Florian Blasberg'
'Jan W. Bats'
'Michael Bolte'
'Hans-Wolfram Lerner'
'Matthias Wagner'

_publ_contact_author
;
      Dr. Michael Bolte
      Institut f\"ur Anorganische Chemie
      J. W. Goethe-Universit\"at
      Max-von-Laue-Str. 7
      60438 Frankfurt/Main
      Germany
;
_publ_contact_author_email bolte@chemie.uni-frankfurt.de
_publ_contact_author_fax '49 69 798 29239'
_publ_contact_author_phone '49 69 798 29136'
_publ_section_title
;
 Para-Quinone-Containing Bis(pyrazol-1-yl)methane Ligands: Coordination
 Behavior Toward CoII and a C-H Activation Reaction with CeIV
;
_journal_name_full 'Inorganic Chemistry'
_journal_page_first 7435
_journal_page_last 7445
_journal_paper_doi 10.1021/ic100754k
_journal_volume 49
_journal_year 2010
_chemical_formula_sum 'C19 H24 N4 O2'
_chemical_formula_weight 340.42
_chemical_name_systematic ?
_space_group_IT_number 14
_symmetry_cell_setting monoclinic
_symmetry_space_group_name_Hall '-P 2yn'
_symmetry_space_group_name_H-M 'P 1 21/n 1'
_atom_sites_solution_hydrogens geom
_atom_sites_solution_primary direct
_atom_sites_solution_secondary difmap
_audit_creation_method SHELXL-97
_cell_angle_alpha 90.00
_cell_angle_beta 100.530(7)
_cell_angle_gamma 90.00
_cell_formula_units_Z 4
_cell_length_a 9.6664(9)
_cell_length_b 13.1967(8)
_cell_length_c 14.4052(12)
_cell_measurement_reflns_used 14377
_cell_measurement_temperature 173(2)
_cell_measurement_theta_max 27.8
_cell_measurement_theta_min 3.7
_cell_volume 1806.6(3)
_computing_cell_refinement 'X-Area (Stoe & Cie, 2001)'
_computing_data_collection 'X-Area (Stoe & Cie, 2001)'
_computing_data_reduction 'X-Area (Stoe & Cie, 2001)'
_computing_molecular_graphics 'XP in SHELXTL-Plus (Sheldrick, 1991)'
_computing_structure_refinement 'SHELXL-97 (Sheldrick, 1997)'
_computing_structure_solution 'SHELXS-97 (Sheldrick, 1990)'
_diffrn_ambient_temperature 173(2)
_diffrn_measured_fraction_theta_full 0.997
_diffrn_measured_fraction_theta_max 0.986
_diffrn_measurement_device_type 'STOE IPDS II two-circle-diffractometer'
_diffrn_measurement_method \w
_diffrn_radiation_monochromator graphite
_diffrn_radiation_source 'fine-focus sealed tube'
_diffrn_radiation_type MoK\a
_diffrn_radiation_wavelength 0.71073
_diffrn_reflns_av_R_equivalents 0.0387
_diffrn_reflns_av_sigmaI/netI 0.0280
_diffrn_reflns_limit_h_max 11
_diffrn_reflns_limit_h_min -12
_diffrn_reflns_limit_k_max 16
_diffrn_reflns_limit_k_min -17
_diffrn_reflns_limit_l_max 18
_diffrn_reflns_limit_l_min -18
_diffrn_reflns_number 14736
_diffrn_reflns_theta_full 25.00
_diffrn_reflns_theta_max 27.61
_diffrn_reflns_theta_min 3.61
_diffrn_standards_number 0
_exptl_absorpt_coefficient_mu 0.083
_exptl_absorpt_correction_type none
_exptl_crystal_colour colourless
_exptl_crystal_density_diffrn 1.252
_exptl_crystal_density_method 'not measured'
_exptl_crystal_description block
_exptl_crystal_F_000 728
_exptl_crystal_size_max 0.46
_exptl_crystal_size_mid 0.43
_exptl_crystal_size_min 0.38
_refine_diff_density_max 0.277
_refine_diff_density_min -0.296
_refine_diff_density_rms 0.048
_refine_ls_extinction_coef 0.027(2)
_refine_ls_extinction_expression Fc^*^=kFc[1+0.001xFc^2^\l^3^/sin(2\q)]^-1/4^
_refine_ls_extinction_method SHELXL
_refine_ls_goodness_of_fit_ref 1.043
_refine_ls_hydrogen_treatment constr
_refine_ls_matrix_type full
_refine_ls_number_parameters 233
_refine_ls_number_reflns 4145
_refine_ls_number_restraints 0
_refine_ls_restrained_S_all 1.043
_refine_ls_R_factor_all 0.0511
_refine_ls_R_factor_gt 0.0416
_refine_ls_shift/su_max 0.001
_refine_ls_shift/su_mean 0.000
_refine_ls_structure_factor_coef Fsqd
_refine_ls_weighting_details 'calc w=1/[\s^2^(Fo^2^)+(0.0655P)^2^+0.3947P] where P=(Fo^2^+2Fc^2^)/3'
_refine_ls_weighting_scheme calc
_refine_ls_wR_factor_gt 0.1127
_refine_ls_wR_factor_ref 0.1179
_reflns_number_gt 3440
_reflns_number_total 4145
_reflns_threshold_expression >2sigma(I)
_cod_data_source_file ic100754k_si_002_01.cif
_cod_data_source_block L2Me2
_cod_depositor_comments
;
The following automatic conversions were performed:

'_symmetry_cell_setting' value 'Monoclinic' changed to 'monoclinic'
according to the built-in table from CIF Core dictionary named
'cif_core.dic' version 2.4.1 from 2010-06-29.

Automatic conversion script
Id: cif_fix_values 1646 2011-03-28 12:23:43Z adriana 
;
_cod_original_sg_symbol_H-M 'P 21/n'
_cod_database_code 4316327

loop_
_symmetry_equiv_pos_as_xyz
'x, y, z'
'-x+1/2, y+1/2, -z+1/2'
'-x, -y, -z'
'x-1/2, -y-1/2, z-1/2'

loop_
_atom_site_label
_atom_site_type_symbol
_atom_site_fract_x
_atom_site_fract_y
_atom_site_fract_z
_atom_site_U_iso_or_equiv
_atom_site_adp_type
_atom_site_occupancy
_atom_site_symmetry_multiplicity
_atom_site_calc_flag
_atom_site_refinement_flags
_atom_site_disorder_assembly
_atom_site_disorder_group
O1 O 0.76997(10) 0.62544(8) 0.55358(6) 0.0299(2) Uani 1 1 d . . .
C1 C 0.76496(12) 0.62404(9) 0.38978(8) 0.0212(2) Uani 1 1 d . . .
O2 O 1.03189(10) 0.62877(9) 0.24248(7) 0.0371(3) Uani 1 1 d . . .
C2 C 0.84584(13) 0.62761(9) 0.48184(8) 0.0234(3) Uani 1 1 d . . .
C3 C 0.99207(13) 0.63257(10) 0.49371(9) 0.0274(3) Uani 1 1 d . . .
H3 H 1.0468 0.6349 0.5556 0.033 Uiso 1 1 calc R . .
C4 C 1.05914(13) 0.63408(10) 0.41527(9) 0.0276(3) Uani 1 1 d . . .
H4 H 1.1587 0.6386 0.4238 0.033 Uiso 1 1 calc R . .
C5 C 0.97875(13) 0.62885(10) 0.32468(9) 0.0262(3) Uani 1 1 d . . .
C6 C 0.83209(13) 0.62247(10) 0.31253(8) 0.0245(3) Uani 1 1 d . . .
H6 H 0.7779 0.6170 0.2507 0.029 Uiso 1 1 calc R . .
C7 C 0.84700(15) 0.62562(10) 0.64893(8) 0.0298(3) Uani 1 1 d . . .
H7A H 0.9136 0.5689 0.6576 0.045 Uiso 1 1 calc R . .
H7B H 0.7813 0.6185 0.6929 0.045 Uiso 1 1 calc R . .
H7C H 0.8987 0.6895 0.6613 0.045 Uiso 1 1 calc R . .
C8 C 1.17922(15) 0.64800(13) 0.24938(11) 0.0414(4) Uani 1 1 d . . .
H8A H 1.2038 0.7116 0.2835 0.062 Uiso 1 1 calc R . .
H8B H 1.2015 0.6532 0.1859 0.062 Uiso 1 1 calc R . .
H8C H 1.2332 0.5923 0.2835 0.062 Uiso 1 1 calc R . .
C11 C 0.60547(12) 0.62072(9) 0.37934(8) 0.0200(2) Uani 1 1 d . . .
H11 H 0.5847 0.5742 0.4299 0.024 Uiso 1 1 calc R . .
N11 N 0.54357(10) 0.71843(8) 0.39584(6) 0.0210(2) Uani 1 1 d . . .
N12 N 0.44338(11) 0.71700(8) 0.45232(7) 0.0233(2) Uani 1 1 d . . .
C13 C 0.40818(13) 0.81394(10) 0.46053(8) 0.0263(3) Uani 1 1 d . . .
C14 C 0.48357(14) 0.87739(10) 0.40848(9) 0.0293(3) Uani 1 1 d . . .
H14 H 0.4760 0.9490 0.4026 0.035 Uiso 1 1 calc R . .
C15 C 0.57034(13) 0.81503(9) 0.36793(8) 0.0247(3) Uani 1 1 d . . .
C16 C 0.30528(15) 0.84337(12) 0.52251(9) 0.0350(3) Uani 1 1 d . . .
H16A H 0.2316 0.7916 0.5181 0.053 Uiso 1 1 calc R . .
H16B H 0.2625 0.9088 0.5017 0.053 Uiso 1 1 calc R . .
H16C H 0.3546 0.8489 0.5881 0.053 Uiso 1 1 calc R . .
C17 C 0.67411(15) 0.84286(11) 0.30686(9) 0.0317(3) Uani 1 1 d . . .
H17A H 0.7698 0.8316 0.3417 0.048 Uiso 1 1 calc R . .
H17B H 0.6624 0.9144 0.2890 0.048 Uiso 1 1 calc R . .
H17C H 0.6581 0.8008 0.2499 0.048 Uiso 1 1 calc R . .
N21 N 0.53709(10) 0.57613(7) 0.28920(6) 0.0194(2) Uani 1 1 d . . .
N22 N 0.50013(10) 0.63428(8) 0.20981(6) 0.0216(2) Uani 1 1 d . . .
C23 C 0.45072(12) 0.56774(9) 0.14162(8) 0.0223(2) Uani 1 1 d . . .
C24 C 0.45954(14) 0.46761(10) 0.17685(8) 0.0262(3) Uani 1 1 d . . .
H24 H 0.4321 0.4073 0.1423 0.031 Uiso 1 1 calc R . .
C25 C 0.51629(13) 0.47531(9) 0.27178(8) 0.0230(3) Uani 1 1 d . . .
C26 C 0.39176(15) 0.60440(11) 0.04366(8) 0.0306(3) Uani 1 1 d . . .
H26A H 0.2928 0.6232 0.0398 0.046 Uiso 1 1 calc R . .
H26B H 0.3988 0.5503 -0.0019 0.046 Uiso 1 1 calc R . .
H26C H 0.4452 0.6636 0.0291 0.046 Uiso 1 1 calc R . .
C27 C 0.55386(17) 0.39586(10) 0.34596(9) 0.0350(3) Uani 1 1 d . . .
H27A H 0.5354 0.3287 0.3174 0.052 Uiso 1 1 calc R . .
H27B H 0.4970 0.4052 0.3951 0.052 Uiso 1 1 calc R . .
H27C H 0.6538 0.4016 0.3741 0.052 Uiso 1 1 calc R . .

loop_
_atom_site_aniso_label
_atom_site_aniso_U_11
_atom_site_aniso_U_22
_atom_site_aniso_U_33
_atom_site_aniso_U_23
_atom_site_aniso_U_13
_atom_site_aniso_U_12
O1 0.0249(5) 0.0447(6) 0.0190(4) -0.0020(4) 0.0009(3) -0.0009(4)
C1 0.0185(5) 0.0218(6) 0.0224(5) -0.0010(4) 0.0011(4) 0.0008(4)
O2 0.0219(5) 0.0587(7) 0.0327(5) -0.0021(4) 0.0103(4) 0.0006(4)
C2 0.0235(6) 0.0227(6) 0.0228(5) -0.0016(4) 0.0013(4) 0.0007(4)
C3 0.0224(6) 0.0297(7) 0.0271(6) -0.0025(5) -0.0032(5) 0.0010(5)
C4 0.0174(6) 0.0287(7) 0.0352(6) -0.0029(5) 0.0012(5) 0.0014(5)
C5 0.0213(6) 0.0290(6) 0.0291(6) -0.0018(5) 0.0068(5) 0.0017(5)
C6 0.0205(6) 0.0296(6) 0.0227(5) -0.0014(4) 0.0018(4) 0.0016(5)
C7 0.0347(7) 0.0327(7) 0.0193(5) -0.0014(5) -0.0017(5) -0.0003(5)
C8 0.0237(7) 0.0542(10) 0.0494(8) 0.0031(7) 0.0153(6) -0.0010(6)
C11 0.0192(5) 0.0225(6) 0.0174(5) -0.0006(4) 0.0010(4) 0.0009(4)
N11 0.0201(5) 0.0227(5) 0.0200(4) -0.0006(4) 0.0032(4) 0.0011(4)
N12 0.0209(5) 0.0291(5) 0.0200(4) -0.0002(4) 0.0039(4) 0.0035(4)
C13 0.0244(6) 0.0298(7) 0.0223(5) -0.0038(5) -0.0021(4) 0.0058(5)
C14 0.0312(7) 0.0231(6) 0.0312(6) -0.0017(5) -0.0007(5) 0.0023(5)
C15 0.0242(6) 0.0236(6) 0.0239(5) 0.0007(4) -0.0018(4) -0.0023(5)
C16 0.0327(7) 0.0397(8) 0.0323(7) -0.0063(6) 0.0049(6) 0.0125(6)
C17 0.0309(7) 0.0293(7) 0.0346(7) 0.0049(5) 0.0047(5) -0.0060(5)
N21 0.0183(5) 0.0216(5) 0.0174(4) 0.0011(3) 0.0012(3) 0.0005(4)
N22 0.0207(5) 0.0242(5) 0.0188(4) 0.0030(4) 0.0008(4) 0.0013(4)
C23 0.0208(6) 0.0263(6) 0.0198(5) -0.0013(4) 0.0034(4) 0.0006(4)
C24 0.0308(7) 0.0238(6) 0.0230(5) -0.0032(4) 0.0025(5) -0.0022(5)
C25 0.0239(6) 0.0215(6) 0.0238(5) 0.0009(4) 0.0046(4) -0.0006(4)
C26 0.0371(7) 0.0315(7) 0.0209(5) 0.0004(5) -0.0011(5) 0.0014(5)
C27 0.0480(9) 0.0254(7) 0.0291(6) 0.0054(5) 0.0007(6) -0.0023(6)

loop_
_atom_type_symbol
_atom_type_description
_atom_type_scat_dispersion_real
_atom_type_scat_dispersion_imag
_atom_type_scat_source
C C 0.0033 0.0016 'International Tables Vol C Tables 4.2.6.8 and 6.1.1.4'
H H 0.0000 0.0000 'International Tables Vol C Tables 4.2.6.8 and 6.1.1.4'
N N 0.0061 0.0033 'International Tables Vol C Tables 4.2.6.8 and 6.1.1.4'
O O 0.0106 0.0060 'International Tables Vol C Tables 4.2.6.8 and 6.1.1.4'

loop_
_geom_angle_atom_site_label_1
_geom_angle_atom_site_label_2
_geom_angle_atom_site_label_3
_geom_angle
_geom_angle_site_symmetry_1
_geom_angle_site_symmetry_3
_geom_angle_publ_flag
C2 O1 C7 117.68(10) . . ?
C6 C1 C2 119.62(11) . . ?
C6 C1 C11 122.30(10) . . ?
C2 C1 C11 118.08(10) . . ?
C5 O2 C8 117.63(11) . . ?
O1 C2 C3 125.31(11) . . ?
O1 C2 C1 115.23(11) . . ?
C3 C2 C1 119.46(11) . . ?
C2 C3 C4 120.65(11) . . ?
C2 C3 H3 119.7 . . ?
C4 C3 H3 119.7 . . ?
C5 C4 C3 119.56(11) . . ?
C5 C4 H4 120.2 . . ?
C3 C4 H4 120.2 . . ?
O2 C5 C4 125.09(11) . . ?
O2 C5 C6 114.96(11) . . ?
C4 C5 C6 119.95(11) . . ?
C1 C6 C5 120.71(11) . . ?
C1 C6 H6 119.6 . . ?
C5 C6 H6 119.6 . . ?
O1 C7 H7A 109.5 . . ?
O1 C7 H7B 109.5 . . ?
H7A C7 H7B 109.5 . . ?
O1 C7 H7C 109.5 . . ?
H7A C7 H7C 109.5 . . ?
H7B C7 H7C 109.5 . . ?
O2 C8 H8A 109.5 . . ?
O2 C8 H8B 109.5 . . ?
H8A C8 H8B 109.5 . . ?
O2 C8 H8C 109.5 . . ?
H8A C8 H8C 109.5 . . ?
H8B C8 H8C 109.5 . . ?
N11 C11 N21 111.50(9) . . ?
N11 C11 C1 113.36(9) . . ?
N21 C11 C1 112.53(9) . . ?
N11 C11 H11 106.3 . . ?
N21 C11 H11 106.3 . . ?
C1 C11 H11 106.3 . . ?
N12 N11 C15 112.11(10) . . ?
N12 N11 C11 116.03(9) . . ?
C15 N11 C11 131.81(10) . . ?
C13 N12 N11 104.96(10) . . ?
N12 C13 C14 110.89(11) . . ?
N12 C13 C16 120.47(12) . . ?
C14 C13 C16 128.58(12) . . ?
C15 C14 C13 106.50(11) . . ?
C15 C14 H14 126.8 . . ?
C13 C14 H14 126.8 . . ?
N11 C15 C14 105.53(11) . . ?
N11 C15 C17 125.57(11) . . ?
C14 C15 C17 128.89(12) . . ?
C13 C16 H16A 109.5 . . ?
C13 C16 H16B 109.5 . . ?
H16A C16 H16B 109.5 . . ?
C13 C16 H16C 109.5 . . ?
H16A C16 H16C 109.5 . . ?
H16B C16 H16C 109.5 . . ?
C15 C17 H17A 109.5 . . ?
C15 C17 H17B 109.5 . . ?
H17A C17 H17B 109.5 . . ?
C15 C17 H17C 109.5 . . ?
H17A C17 H17C 109.5 . . ?
H17B C17 H17C 109.5 . . ?
C25 N21 N22 112.73(9) . . ?
C25 N21 C11 125.58(9) . . ?
N22 N21 C11 121.38(9) . . ?
C23 N22 N21 104.42(9) . . ?
N22 C23 C24 111.09(10) . . ?
N22 C23 C26 120.09(11) . . ?
C24 C23 C26 128.79(11) . . ?
C25 C24 C23 105.90(10) . . ?
C25 C24 H24 127.1 . . ?
C23 C24 H24 127.1 . . ?
N21 C25 C24 105.83(10) . . ?
N21 C25 C27 123.06(10) . . ?
C24 C25 C27 131.10(12) . . ?
C23 C26 H26A 109.5 . . ?
C23 C26 H26B 109.5 . . ?
H26A C26 H26B 109.5 . . ?
C23 C26 H26C 109.5 . . ?
H26A C26 H26C 109.5 . . ?
H26B C26 H26C 109.5 . . ?
C25 C27 H27A 109.5 . . ?
C25 C27 H27B 109.5 . . ?
H27A C27 H27B 109.5 . . ?
C25 C27 H27C 109.5 . . ?
H27A C27 H27C 109.5 . . ?
H27B C27 H27C 109.5 . . ?

loop_
_geom_bond_atom_site_label_1
_geom_bond_atom_site_label_2
_geom_bond_distance
_geom_bond_site_symmetry_2
_geom_bond_publ_flag
O1 C2 1.3724(15) . ?
O1 C7 1.4378(13) . ?
C1 C6 1.3870(16) . ?
C1 C2 1.4119(15) . ?
C1 C11 1.5220(16) . ?
O2 C5 1.3741(15) . ?
O2 C8 1.4321(17) . ?
C2 C3 1.3940(18) . ?
C3 C4 1.4019(18) . ?
C3 H3 0.9500 . ?
C4 C5 1.3932(17) . ?
C4 H4 0.9500 . ?
C5 C6 1.3989(17) . ?
C6 H6 0.9500 . ?
C7 H7A 0.9800 . ?
C7 H7B 0.9800 . ?
C7 H7C 0.9800 . ?
C8 H8A 0.9800 . ?
C8 H8B 0.9800 . ?
C8 H8C 0.9800 . ?
C11 N11 1.4592(15) . ?
C11 N21 1.4681(13) . ?
C11 H11 1.0000 . ?
N11 N12 1.3740(14) . ?
N11 C15 1.3755(16) . ?
N12 C13 1.3345(16) . ?
C13 C14 1.4121(19) . ?
C13 C16 1.5041(18) . ?
C14 C15 1.3787(18) . ?
C14 H14 0.9500 . ?
C15 C17 1.4958(18) . ?
C16 H16A 0.9800 . ?
C16 H16B 0.9800 . ?
C16 H16C 0.9800 . ?
C17 H17A 0.9800 . ?
C17 H17B 0.9800 . ?
C17 H17C 0.9800 . ?
N21 C25 1.3620(15) . ?
N21 N22 1.3692(13) . ?
N22 C23 1.3389(15) . ?
C23 C24 1.4125(17) . ?
C23 C26 1.5020(15) . ?
C24 C25 1.3810(16) . ?
C24 H24 0.9500 . ?
C25 C27 1.4937(17) . ?
C26 H26A 0.9800 . ?
C26 H26B 0.9800 . ?
C26 H26C 0.9800 . ?
C27 H27A 0.9800 . ?
C27 H27B 0.9800 . ?
C27 H27C 0.9800 . ?

loop_
_geom_torsion_atom_site_label_1
_geom_torsion_atom_site_label_2
_geom_torsion_atom_site_label_3
_geom_torsion_atom_site_label_4
_geom_torsion
_geom_torsion_site_symmetry_1
_geom_torsion_site_symmetry_2
_geom_torsion_site_symmetry_3
_geom_torsion_site_symmetry_4
_geom_torsion_publ_flag
C7 O1 C2 C3 -1.72(18) . . . . ?
C7 O1 C2 C1 178.06(11) . . . . ?
C6 C1 C2 O1 -177.88(11) . . . . ?
C11 C1 C2 O1 1.37(16) . . . . ?
C6 C1 C2 C3 1.91(18) . . . . ?
C11 C1 C2 C3 -178.84(11) . . . . ?
O1 C2 C3 C4 179.80(12) . . . . ?
C1 C2 C3 C4 0.03(19) . . . . ?
C2 C3 C4 C5 -1.09(19) . . . . ?
C8 O2 C5 C4 -8.12(19) . . . . ?
C8 O2 C5 C6 172.26(12) . . . . ?
C3 C4 C5 O2 -179.39(12) . . . . ?
C3 C4 C5 C6 0.21(19) . . . . ?
C2 C1 C6 C5 -2.81(18) . . . . ?
C11 C1 C6 C5 177.98(11) . . . . ?
O2 C5 C6 C1 -178.61(11) . . . . ?
C4 C5 C6 C1 1.75(19) . . . . ?
C6 C1 C11 N11 -104.78(13) . . . . ?
C2 C1 C11 N11 76.00(13) . . . . ?
C6 C1 C11 N21 22.91(16) . . . . ?
C2 C1 C11 N21 -156.32(10) . . . . ?
N21 C11 N11 N12 97.23(11) . . . . ?
C1 C11 N11 N12 -134.55(10) . . . . ?
N21 C11 N11 C15 -85.61(14) . . . . ?
C1 C11 N11 C15 42.61(16) . . . . ?
C15 N11 N12 C13 -0.60(13) . . . . ?
C11 N11 N12 C13 177.12(9) . . . . ?
N11 N12 C13 C14 0.91(13) . . . . ?
N11 N12 C13 C16 -176.62(10) . . . . ?
N12 C13 C14 C15 -0.91(14) . . . . ?
C16 C13 C14 C15 176.37(12) . . . . ?
N12 N11 C15 C14 0.05(13) . . . . ?
C11 N11 C15 C14 -177.20(11) . . . . ?
N12 N11 C15 C17 179.57(11) . . . . ?
C11 N11 C15 C17 2.32(19) . . . . ?
C13 C14 C15 N11 0.50(13) . . . . ?
C13 C14 C15 C17 -179.00(12) . . . . ?
N11 C11 N21 C25 -146.20(11) . . . . ?
C1 C11 N21 C25 85.13(14) . . . . ?
N11 C11 N21 N22 40.71(14) . . . . ?
C1 C11 N21 N22 -87.95(12) . . . . ?
C25 N21 N22 C23 1.94(13) . . . . ?
C11 N21 N22 C23 175.85(10) . . . . ?
N21 N22 C23 C24 -1.50(13) . . . . ?
N21 N22 C23 C26 176.66(10) . . . . ?
N22 C23 C24 C25 0.60(14) . . . . ?
C26 C23 C24 C25 -177.37(12) . . . . ?
N22 N21 C25 C24 -1.60(14) . . . . ?
C11 N21 C25 C24 -175.20(10) . . . . ?
N22 N21 C25 C27 177.47(11) . . . . ?
C11 N21 C25 C27 3.87(19) . . . . ?
C23 C24 C25 N21 0.59(14) . . . . ?
C23 C24 C25 C27 -178.38(13) . . . . ?

loop_
_cod_related_entry_id
_cod_related_entry_database
_cod_related_entry_code
1 ChemSpider 30661023
